data_2203178
loop_
_publ_author_name
'Zubatyuk, Roman I.'
'Kharanenko, Oleg I.'
'Shishkin, Oleg V.'
'Dulenko, Vladimir I.'
'Kibalny, Alexander V.'

_publ_section_title
;
 1,2-Bis(carbazol-9-ylmethylene)-3,4-diphenylcyclobutane
;
_journal_issue 2
_journal_name_full 'Acta Crystallographica Section E'
_journal_page_first o301
_journal_page_last o302
_journal_paper_doi 10.1107/S1600536804001813
_journal_volume 60
_journal_year 2004
_chemical_formula_iupac 'C42 H30 N2'
_chemical_formula_moiety 'C42 H30 N2'
_chemical_formula_sum 'C42 H30 N2'
_chemical_formula_weight 562.68
_chemical_melting_point 118
_chemical_name_systematic
;
1,2-bis-(9-carbazol-9-ylmethylene)-3,4-diphenylcyclobutane
;
_space_group_IT_number 2
_symmetry_cell_setting triclinic
_symmetry_space_group_name_Hall '-P 1'
_symmetry_space_group_name_H-M 'P -1'
_atom_sites_solution_hydrogens geom
_atom_sites_solution_primary direct
_atom_sites_solution_secondary difmap
_audit_creation_method SHELXL-97
_cell_angle_alpha 90.94(2)
_cell_angle_beta 105.58(2)
_cell_angle_gamma 92.12(2)
_cell_formula_units_Z 2
_cell_length_a 8.830(2)
_cell_length_b 11.932(2)
_cell_length_c 14.888(3)
_cell_measurement_reflns_used 24
_cell_measurement_temperature 293(2)
_cell_measurement_theta_max 12
_cell_measurement_theta_min 10
_cell_volume 1509.4(5)
_computing_cell_refinement P3
_computing_data_collection 'P3 (Siemens,1989)'
_computing_data_reduction 'XDISK (Siemens, 1991a)'
_computing_molecular_graphics 'XP (Siemens, 1991b)'
_computing_publication_material SHELXL97
_computing_structure_refinement 'SHELXL97 (Sheldrick, 1997)'
_computing_structure_solution 'SHELXS97 (Sheldrick, 1990)'
_diffrn_ambient_temperature 293(2)
_diffrn_measured_fraction_theta_full 0.992
_diffrn_measured_fraction_theta_max 0.992
_diffrn_measurement_device_type 'Siemens P3/PC'
_diffrn_measurement_method \q-2\q
_diffrn_radiation_monochromator graphite
_diffrn_radiation_source 'fine-focus sealed tube'
_diffrn_radiation_type MoK\a
_diffrn_radiation_wavelength 0.71073
_diffrn_reflns_av_R_equivalents 0.0442
_diffrn_reflns_av_sigmaI/netI 0.1213
_diffrn_reflns_limit_h_max 10
_diffrn_reflns_limit_h_min 0
_diffrn_reflns_limit_k_max 14
_diffrn_reflns_limit_k_min -14
_diffrn_reflns_limit_l_max 17
_diffrn_reflns_limit_l_min -17
_diffrn_reflns_number 5672
_diffrn_reflns_theta_full 25.05
_diffrn_reflns_theta_max 25.05
_diffrn_reflns_theta_min 1.71
_diffrn_standards_decay_% 5
_diffrn_standards_interval_count 98
_diffrn_standards_number 2
_exptl_absorpt_coefficient_mu 0.072
_exptl_absorpt_correction_type none
_exptl_crystal_colour colourless
_exptl_crystal_density_diffrn 1.238
_exptl_crystal_density_method 'not measured'
_exptl_crystal_description needle
_exptl_crystal_F_000 592
_exptl_crystal_size_max 0.40
_exptl_crystal_size_mid 0.20
_exptl_crystal_size_min 0.20
_refine_diff_density_max 0.119
_refine_diff_density_min -0.157
_refine_ls_extinction_method none
_refine_ls_goodness_of_fit_ref 0.957
_refine_ls_hydrogen_treatment constr
_refine_ls_matrix_type full
_refine_ls_number_parameters 397
_refine_ls_number_reflns 5298
_refine_ls_number_restraints 0
_refine_ls_restrained_S_all 0.957
_refine_ls_R_factor_all 0.1801
_refine_ls_R_factor_gt 0.0523
_refine_ls_shift/su_max 0.000
_refine_ls_shift/su_mean 0.000
_refine_ls_structure_factor_coef Fsqd
_refine_ls_weighting_details 'calc w = 1/[\s^2^(Fo^2^)+(0.0616P)^2^] where P = (Fo^2^+2Fc^2^)/3'
_refine_ls_weighting_scheme calc
_refine_ls_wR_factor_gt 0.1029
_refine_ls_wR_factor_ref 0.1275
_reflns_number_gt 2469
_reflns_number_total 5298
_reflns_threshold_expression I>2\s(I)
_cod_data_source_file cv6268.cif
_cod_data_source_block I
_cod_depositor_comments
;
The following automatic conversions were performed:
'_symmetry_cell_setting' value 'Triclinic' changed to 'triclinic'
according to '/home/saulius/struct/CIF-dictionaries/cif_core.dic'
dictionary named 'cif_core.dic' version 2.4.1 from 2010-06-29.

Automatic conversion script
Id: cif_fix_enum 1527 2010-12-29 10:47:43Z saulius 

The following automatic conversions were performed:

'_symmetry_cell_setting' value 'Triclinic' changed to 'triclinic'
according to /home/saulius/struct/CIF-dictionaries/cif_core.dic
dictionary named 'cif_core.dic' version 2.4.1 from 2010-06-29.

Automatic conversion script
Id: cif_fix_values 1715 2011-07-08 13:25:40Z adriana 
;
_cod_database_code 2203178
_cod_database_fobs_code 2203178

loop_
_symmetry_equiv_pos_as_xyz
'x, y, z'
'-x, -y, -z'

loop_
_atom_site_label
_atom_site_fract_x
_atom_site_fract_y
_atom_site_fract_z
_atom_site_U_iso_or_equiv
_atom_site_adp_type
_atom_site_calc_flag
_atom_site_refinement_flags
_atom_site_occupancy
_atom_site_type_symbol
N1 0.5160(2) 0.66220(15) 0.77619(13) 0.0487(5) Uani d . 1 N
N2 0.1655(2) 0.74577(15) 0.80975(14) 0.0515(5) Uani d . 1 N
C1 0.6588(3) 0.68407(19) 0.84481(16) 0.0465(6) Uani d . 1 C
C2 0.7029(3) 0.7977(2) 0.84536(17) 0.0496(6) Uani d . 1 C
C3 0.8412(3) 0.8376(2) 0.90883(19) 0.0637(8) Uani d . 1 C
H3 0.8729 0.9129 0.9102 0.076 Uiso calc R 1 H
C4 0.9302(3) 0.7650(3) 0.9693(2) 0.0684(8) Uani d . 1 C
H4 1.0225 0.7913 1.0121 0.082 Uiso calc R 1 H
C5 0.8840(3) 0.6527(2) 0.96702(19) 0.0685(8) Uani d . 1 C
H5 0.9465 0.6046 1.0083 0.082 Uiso calc R 1 H
C6 0.7475(3) 0.6105(2) 0.90514(18) 0.0596(7) Uani d . 1 C
H6 0.7165 0.5350 0.9042 0.072 Uiso calc R 1 H
C7 0.4730(3) 0.76240(19) 0.73068(17) 0.0503(6) Uani d . 1 C
C8 0.5854(3) 0.84752(19) 0.77308(17) 0.0530(7) Uani d . 1 C
C9 0.5701(4) 0.9540(2) 0.7364(2) 0.0740(9) Uani d . 1 C
H9 0.6421 1.0118 0.7640 0.089 Uiso calc R 1 H
C10 0.4497(4) 0.9740(2) 0.6601(2) 0.0866(10) Uani d . 1 C
H10 0.4399 1.0455 0.6358 0.104 Uiso calc R 1 H
C11 0.3412(4) 0.8882(2) 0.6180(2) 0.0805(9) Uani d . 1 C
H11 0.2608 0.9035 0.5654 0.097 Uiso calc R 1 H
C12 0.3499(3) 0.7813(2) 0.65242(18) 0.0615(7) Uani d . 1 C
H12 0.2768 0.7243 0.6245 0.074 Uiso calc R 1 H
C13 0.2759(3) 0.7378(2) 0.89681(17) 0.0484(6) Uani d . 1 C
C14 0.3092(3) 0.8456(2) 0.93816(18) 0.0540(7) Uani d . 1 C
C15 0.4142(3) 0.8579(3) 1.0263(2) 0.0674(8) Uani d . 1 C
H15 0.4373 0.9284 1.0554 0.081 Uiso calc R 1 H
C16 0.4837(3) 0.7650(3) 1.0703(2) 0.0741(9) Uani d . 1 C
H16 0.5563 0.7730 1.1285 0.089 Uiso calc R 1 H
C17 0.4460(3) 0.6600(3) 1.0283(2) 0.0673(8) Uani d . 1 C
H17 0.4931 0.5981 1.0596 0.081 Uiso calc R 1 H
C18 0.3410(3) 0.6438(2) 0.94182(18) 0.0591(7) Uani d . 1 C
H18 0.3149 0.5724 0.9148 0.071 Uiso calc R 1 H
C19 0.1271(3) 0.85750(19) 0.79773(18) 0.0525(7) Uani d . 1 C
C20 0.2122(3) 0.9215(2) 0.87475(18) 0.0536(7) Uani d . 1 C
C21 0.1901(4) 1.0362(2) 0.8775(2) 0.0712(8) Uani d . 1 C
H21 0.2458 1.0806 0.9284 0.085 Uiso calc R 1 H
C22 0.0847(4) 1.0828(2) 0.8039(3) 0.0832(10) Uani d . 1 C
H22 0.0689 1.1593 0.8055 0.100 Uiso calc R 1 H
C23 0.0019(4) 1.0182(2) 0.7278(2) 0.0806(9) Uani d . 1 C
H23 -0.0688 1.0519 0.6789 0.097 Uiso calc R 1 H
C24 0.0221(3) 0.9038(2) 0.7228(2) 0.0659(8) Uani d . 1 C
H24 -0.0327 0.8600 0.6712 0.079 Uiso calc R 1 H
C25 0.4500(3) 0.55399(19) 0.74952(16) 0.0497(6) Uani d . 1 C
H25 0.5200 0.4981 0.7483 0.060 Uiso calc R 1 H
C26 0.0840(3) 0.65840(19) 0.75022(17) 0.0529(7) Uani d . 1 C
H26 -0.0247 0.6630 0.7296 0.063 Uiso calc R 1 H
C27 0.2976(3) 0.52262(18) 0.72569(15) 0.0460(6) Uani d . 1 C
C28 0.1444(3) 0.56938(18) 0.71969(16) 0.0467(6) Uani d . 1 C
C29 0.0578(3) 0.46834(17) 0.66123(16) 0.0468(6) Uani d . 1 C
H29 0.0261 0.4882 0.5954 0.056 Uiso calc R 1 H
C30 0.2216(3) 0.41000(18) 0.68271(16) 0.0468(6) Uani d . 1 C
H30 0.2281 0.3550 0.7316 0.056 Uiso calc R 1 H
C31 0.2619(3) 0.35692(19) 0.60028(17) 0.0470(6) Uani d . 1 C
C32 0.3106(3) 0.4200(2) 0.53582(19) 0.0644(8) Uani d . 1 C
H32 0.3280 0.4971 0.5459 0.077 Uiso calc R 1 H
C33 0.3342(3) 0.3704(3) 0.4562(2) 0.0774(9) Uani d . 1 C
H33 0.3671 0.4141 0.4133 0.093 Uiso calc R 1 H
C34 0.3091(3) 0.2573(3) 0.4410(2) 0.0745(9) Uani d . 1 C
H34 0.3253 0.2238 0.3876 0.089 Uiso calc R 1 H
C35 0.2604(4) 0.1933(2) 0.5038(2) 0.0726(8) Uani d . 1 C
H35 0.2434 0.1162 0.4934 0.087 Uiso calc R 1 H
C36 0.2363(3) 0.2430(2) 0.58256(18) 0.0604(7) Uani d . 1 C
H36 0.2022 0.1988 0.6248 0.073 Uiso calc R 1 H
C37 -0.0756(3) 0.40386(18) 0.68415(17) 0.0453(6) Uani d . 1 C
C39 -0.2969(4) 0.2726(2) 0.6361(2) 0.0817(9) Uani d . 1 C
H39 -0.3657 0.2289 0.5892 0.098 Uiso calc R 1 H
C40 -0.3131(3) 0.2713(2) 0.7250(3) 0.0715(8) Uani d . 1 C
H40 -0.3931 0.2277 0.7387 0.086 Uiso calc R 1 H
C41 -0.2108(3) 0.3348(2) 0.7930(2) 0.0694(8) Uani d . 1 C
H41 -0.2199 0.3335 0.8537 0.083 Uiso calc R 1 H
C42 -0.0932(3) 0.4011(2) 0.77284(19) 0.0620(7) Uani d . 1 C
H42 -0.0250 0.4446 0.8201 0.074 Uiso calc R 1 H
C38 -0.1786(3) 0.3385(2) 0.61564(19) 0.0668(8) Uani d . 1 C
H38 -0.1687 0.3386 0.5550 0.080 Uiso calc R 1 H

loop_
_atom_site_aniso_label
_atom_site_aniso_U_11
_atom_site_aniso_U_22
_atom_site_aniso_U_33
_atom_site_aniso_U_12
_atom_site_aniso_U_13
_atom_site_aniso_U_23
N1 0.0495(13) 0.0440(12) 0.0485(12) -0.0040(10) 0.0073(10) -0.0013(10)
N2 0.0553(13) 0.0389(12) 0.0563(13) 0.0008(10) 0.0086(11) -0.0088(10)
C1 0.0478(15) 0.0496(15) 0.0409(14) -0.0023(12) 0.0105(13) -0.0015(12)
C2 0.0553(17) 0.0484(15) 0.0465(15) -0.0060(13) 0.0176(13) -0.0088(12)
C3 0.0684(19) 0.0610(17) 0.0598(18) -0.0202(16) 0.0183(16) -0.0183(15)
C4 0.0533(18) 0.082(2) 0.0635(19) -0.0075(17) 0.0067(15) -0.0113(17)
C5 0.0552(18) 0.080(2) 0.0644(19) 0.0001(16) 0.0056(15) -0.0001(16)
C6 0.0577(17) 0.0553(16) 0.0614(18) -0.0045(14) 0.0097(15) -0.0020(14)
C7 0.0576(17) 0.0446(15) 0.0496(16) 0.0022(13) 0.0161(14) 0.0015(13)
C8 0.0616(18) 0.0436(15) 0.0555(16) -0.0031(13) 0.0198(14) -0.0069(13)
C9 0.088(2) 0.0449(17) 0.087(2) -0.0061(15) 0.0212(19) -0.0005(16)
C10 0.099(3) 0.0509(18) 0.101(3) 0.0047(18) 0.010(2) 0.0172(18)
C11 0.084(2) 0.069(2) 0.080(2) 0.0088(18) 0.0058(18) 0.0220(17)
C12 0.0647(19) 0.0588(18) 0.0572(17) -0.0025(14) 0.0104(15) 0.0066(14)
C13 0.0446(15) 0.0495(15) 0.0523(16) 0.0002(12) 0.0158(13) -0.0012(13)
C14 0.0517(16) 0.0541(16) 0.0592(18) -0.0110(13) 0.0225(14) -0.0124(14)
C15 0.0631(19) 0.072(2) 0.0650(19) -0.0270(16) 0.0183(16) -0.0159(16)
C16 0.069(2) 0.094(2) 0.0549(18) -0.0216(19) 0.0108(15) 0.0068(18)
C17 0.0635(19) 0.078(2) 0.0602(19) -0.0056(16) 0.0178(16) 0.0127(16)
C18 0.0628(18) 0.0578(17) 0.0570(17) 0.0002(14) 0.0169(15) 0.0007(14)
C19 0.0516(16) 0.0385(14) 0.0685(18) 0.0027(13) 0.0181(15) -0.0058(14)
C20 0.0501(16) 0.0425(15) 0.0703(18) -0.0058(13) 0.0218(14) -0.0111(14)
C21 0.073(2) 0.0508(18) 0.094(2) -0.0071(15) 0.0317(19) -0.0155(17)
C22 0.090(2) 0.0415(17) 0.124(3) 0.0077(17) 0.039(2) -0.0053(19)
C23 0.077(2) 0.0542(19) 0.107(3) 0.0102(16) 0.0169(19) 0.0052(18)
C24 0.0612(18) 0.0502(17) 0.078(2) 0.0031(14) 0.0053(16) -0.0051(15)
C25 0.0521(17) 0.0432(15) 0.0504(15) -0.0011(12) 0.0083(13) 0.0018(12)
C26 0.0501(16) 0.0424(14) 0.0613(17) -0.0012(12) 0.0074(13) -0.0026(13)
C27 0.0497(17) 0.0397(13) 0.0451(15) -0.0013(12) 0.0071(12) 0.0003(11)
C28 0.0497(15) 0.0368(13) 0.0492(15) -0.0012(12) 0.0066(12) -0.0021(11)
C29 0.0523(16) 0.0387(13) 0.0456(14) 0.0009(12) 0.0068(12) -0.0011(11)
C30 0.0519(15) 0.0374(13) 0.0482(15) -0.0004(11) 0.0086(12) 0.0014(11)
C31 0.0454(15) 0.0424(14) 0.0512(15) 0.0011(11) 0.0097(12) -0.0013(12)
C32 0.073(2) 0.0548(17) 0.0679(19) -0.0080(14) 0.0243(16) -0.0042(15)
C33 0.073(2) 0.095(2) 0.067(2) -0.0156(18) 0.0279(17) -0.0076(18)
C34 0.0633(19) 0.097(2) 0.059(2) 0.0024(17) 0.0107(16) -0.0266(19)
C35 0.086(2) 0.0551(18) 0.068(2) 0.0097(16) 0.0049(17) -0.0167(16)
C36 0.075(2) 0.0431(16) 0.0605(18) 0.0028(13) 0.0129(15) -0.0021(13)
C37 0.0440(15) 0.0367(13) 0.0511(16) 0.0006(11) 0.0058(12) -0.0009(11)
C39 0.072(2) 0.069(2) 0.088(3) -0.0262(17) 0.0006(19) -0.0096(17)
C40 0.0556(18) 0.0548(18) 0.105(3) -0.0069(14) 0.0240(19) 0.0045(18)
C41 0.071(2) 0.0654(18) 0.077(2) -0.0054(16) 0.0296(17) -0.0007(16)
C42 0.0616(18) 0.0624(17) 0.0601(19) -0.0132(14) 0.0160(15) -0.0084(14)
C38 0.073(2) 0.0643(17) 0.0539(17) -0.0178(16) 0.0035(15) -0.0039(14)

loop_
_atom_type_symbol
_atom_type_description
_atom_type_scat_dispersion_real
_atom_type_scat_dispersion_imag
_atom_type_scat_source
C C 0.0033 0.0016 'International Tables Vol C Tables 4.2.6.8 and 6.1.1.4'
H H 0.0000 0.0000 'International Tables Vol C Tables 4.2.6.8 and 6.1.1.4'
N N 0.0061 0.0033 'International Tables Vol C Tables 4.2.6.8 and 6.1.1.4'

loop_
_geom_angle_atom_site_label_1
_geom_angle_atom_site_label_2
_geom_angle_atom_site_label_3
_geom_angle
_geom_angle_publ_flag
C7 N1 C25 127.7(2) yes
C7 N1 C1 107.61(18) yes
C25 N1 C1 123.7(2) yes
C19 N2 C26 123.1(2) yes
C19 N2 C13 107.95(19) yes
C26 N2 C13 128.1(2) yes
C6 C1 C2 122.1(2) ?
C6 C1 N1 128.4(2) ?
C2 C1 N1 109.5(2) ?
C3 C2 C1 118.9(2) ?
C3 C2 C8 134.3(2) ?
C1 C2 C8 106.7(2) ?
C4 C3 C2 119.4(2) ?
C4 C3 H3 120.3 ?
C2 C3 H3 120.3 ?
C3 C4 C5 120.5(3) ?
C3 C4 H4 119.8 ?
C5 C4 H4 119.8 ?
C6 C5 C4 121.6(3) ?
C6 C5 H5 119.2 ?
C4 C5 H5 119.2 ?
C1 C6 C5 117.5(2) ?
C1 C6 H6 121.2 ?
C5 C6 H6 121.2 ?
C12 C7 N1 129.3(2) ?
C12 C7 C8 122.1(2) ?
N1 C7 C8 108.5(2) ?
C9 C8 C7 118.6(2) ?
C9 C8 C2 133.6(2) ?
C7 C8 C2 107.7(2) ?
C10 C9 C8 120.0(3) ?
C10 C9 H9 120.0 ?
C8 C9 H9 120.0 ?
C9 C10 C11 120.6(3) ?
C9 C10 H10 119.7 ?
C11 C10 H10 119.7 ?
C12 C11 C10 121.6(3) ?
C12 C11 H11 119.2 ?
C10 C11 H11 119.2 ?
C11 C12 C7 117.0(3) ?
C11 C12 H12 121.5 ?
C7 C12 H12 121.5 ?
C18 C13 C14 122.1(2) ?
C18 C13 N2 129.3(2) ?
C14 C13 N2 108.6(2) ?
C15 C14 C13 118.7(3) ?
C15 C14 C20 134.3(2) ?
C13 C14 C20 106.9(2) ?
C16 C15 C14 119.5(3) ?
C16 C15 H15 120.2 ?
C14 C15 H15 120.2 ?
C15 C16 C17 120.2(3) ?
C15 C16 H16 119.9 ?
C17 C16 H16 119.9 ?
C18 C17 C16 122.2(3) ?
C18 C17 H17 118.9 ?
C16 C17 H17 118.9 ?
C17 C18 C13 117.3(3) ?
C17 C18 H18 121.4 ?
C13 C18 H18 121.4 ?
C24 C19 C20 122.4(2) ?
C24 C19 N2 128.0(2) ?
C20 C19 N2 109.6(2) ?
C19 C20 C21 119.0(3) ?
C19 C20 C14 107.0(2) ?
C21 C20 C14 134.0(3) ?
C22 C21 C20 119.0(3) ?
C22 C21 H21 120.5 ?
C20 C21 H21 120.5 ?
C21 C22 C23 121.2(3) ?
C21 C22 H22 119.4 ?
C23 C22 H22 119.4 ?
C22 C23 C24 121.1(3) ?
C22 C23 H23 119.4 ?
C24 C23 H23 119.4 ?
C19 C24 C23 117.2(3) ?
C19 C24 H24 121.4 ?
C23 C24 H24 121.4 ?
C27 C25 N1 127.1(2) yes
C27 C25 H25 116.5 ?
N1 C25 H25 116.5 ?
C28 C26 N2 127.5(2) yes
C28 C26 H26 116.3 ?
N2 C26 H26 116.3 ?
C25 C27 C28 139.9(2) yes
C25 C27 C30 127.8(2) yes
C28 C27 C30 92.11(18) yes
C26 C28 C27 139.7(2) yes
C26 C28 C29 128.5(2) yes
C27 C28 C29 91.72(17) yes
C37 C29 C28 123.0(2) ?
C37 C29 C30 116.77(18) ?
C28 C29 C30 87.61(17) yes
C37 C29 H29 109.2 ?
C28 C29 H29 109.2 ?
C30 C29 H29 109.2 ?
C31 C30 C27 121.6(2) ?
C31 C30 C29 115.92(19) ?
C27 C30 C29 87.16(16) yes
C31 C30 H30 110.0 ?
C27 C30 H30 110.0 ?
C29 C30 H30 110.0 ?
C32 C31 C36 117.8(2) ?
C32 C31 C30 121.9(2) ?
C36 C31 C30 120.0(2) ?
C31 C32 C33 121.0(3) ?
C31 C32 H32 119.5 ?
C33 C32 H32 119.5 ?
C34 C33 C32 119.9(3) ?
C34 C33 H33 120.1 ?
C32 C33 H33 120.1 ?
C35 C34 C33 120.1(3) ?
C35 C34 H34 119.9 ?
C33 C34 H34 119.9 ?
C34 C35 C36 119.8(3) ?
C34 C35 H35 120.1 ?
C36 C35 H35 120.1 ?
C35 C36 C31 121.4(3) ?
C35 C36 H36 119.3 ?
C31 C36 H36 119.3 ?
C42 C37 C38 118.1(2) ?
C42 C37 C29 122.4(2) ?
C38 C37 C29 119.4(2) ?
C40 C39 C38 120.4(3) ?
C40 C39 H39 119.8 ?
C38 C39 H39 119.8 ?
C41 C40 C39 119.1(3) ?
C41 C40 H40 120.5 ?
C39 C40 H40 120.5 ?
C40 C41 C42 120.8(3) ?
C40 C41 H41 119.6 ?
C42 C41 H41 119.6 ?
C37 C42 C41 121.0(2) ?
C37 C42 H42 119.5 ?
C41 C42 H42 119.5 ?
C37 C38 C39 120.7(3) ?
C37 C38 H38 119.7 ?
C39 C38 H38 119.7 ?

loop_
_geom_bond_atom_site_label_1
_geom_bond_atom_site_label_2
_geom_bond_distance
_geom_bond_publ_flag
N1 C7 1.398(3) ?
N1 C25 1.403(3) yes
N1 C1 1.406(3) ?
N2 C19 1.390(3) ?
N2 C26 1.400(3) yes
N2 C13 1.404(3) ?
C1 C6 1.375(3) ?
C1 C2 1.395(3) ?
C2 C3 1.391(3) ?
C2 C8 1.434(3) ?
C3 C4 1.369(4) ?
C3 H3 0.9300 ?
C4 C5 1.383(4) ?
C4 H4 0.9300 ?
C5 C6 1.378(3) ?
C5 H5 0.9300 ?
C6 H6 0.9300 ?
C7 C12 1.391(3) ?
C7 C8 1.408(3) ?
C8 C9 1.388(3) ?
C9 C10 1.363(4) ?
C9 H9 0.9300 ?
C10 C11 1.394(4) ?
C10 H10 0.9300 ?
C11 C12 1.381(4) ?
C11 H11 0.9300 ?
C12 H12 0.9300 ?
C13 C18 1.380(3) ?
C13 C14 1.402(3) ?
C14 C15 1.391(3) ?
C14 C20 1.448(3) ?
C15 C16 1.375(4) ?
C15 H15 0.9300 ?
C16 C17 1.380(4) ?
C16 H16 0.9300 ?
C17 C18 1.376(3) ?
C17 H17 0.9300 ?
C18 H18 0.9300 ?
C19 C24 1.383(3) ?
C19 C20 1.389(3) ?
C20 C21 1.391(3) ?
C21 C22 1.373(4) ?
C21 H21 0.9300 ?
C22 C23 1.377(4) ?
C22 H22 0.9300 ?
C23 C24 1.387(3) ?
C23 H23 0.9300 ?
C24 H24 0.9300 ?
C25 C27 1.333(3) yes
C25 H25 0.9300 ?
C26 C28 1.332(3) yes
C26 H26 0.9300 ?
C27 C28 1.463(3) yes
C27 C30 1.530(3) yes
C28 C29 1.528(3) yes
C29 C37 1.500(3) ?
C29 C30 1.585(3) yes
C29 H29 0.9800 ?
C30 C31 1.503(3) ?
C30 H30 0.9800 ?
C31 C32 1.376(3) ?
C31 C36 1.379(3) ?
C32 C33 1.384(4) ?
C32 H32 0.9300 ?
C33 C34 1.365(4) ?
C33 H33 0.9300 ?
C34 C35 1.363(4) ?
C34 H34 0.9300 ?
C35 C36 1.376(3) ?
C35 H35 0.9300 ?
C36 H36 0.9300 ?
C37 C42 1.371(3) ?
C37 C38 1.378(3) ?
C39 C40 1.369(4) ?
C39 C38 1.386(4) ?
C39 H39 0.9300 ?
C40 C41 1.358(4) ?
C40 H40 0.9300 ?
C41 C42 1.381(3) ?
C41 H41 0.9300 ?
C42 H42 0.9300 ?
C38 H38 0.9300 ?

loop_
_geom_torsion_atom_site_label_1
_geom_torsion_atom_site_label_2
_geom_torsion_atom_site_label_3
_geom_torsion_atom_site_label_4
_geom_torsion
C7 N1 C1 C6 -178.3(2)
C25 N1 C1 C6 -9.1(4)
C7 N1 C1 C2 2.3(3)
C25 N1 C1 C2 171.5(2)
C6 C1 C2 C3 0.2(4)
N1 C1 C2 C3 179.6(2)
C6 C1 C2 C8 179.1(2)
N1 C1 C2 C8 -1.4(3)
C1 C2 C3 C4 -0.2(4)
C8 C2 C3 C4 -178.8(3)
C2 C3 C4 C5 0.4(4)
C3 C4 C5 C6 -0.5(4)
C2 C1 C6 C5 -0.3(4)
N1 C1 C6 C5 -179.6(2)
C4 C5 C6 C1 0.5(4)
C25 N1 C7 C12 4.5(4)
C1 N1 C7 C12 173.2(2)
C25 N1 C7 C8 -170.9(2)
C1 N1 C7 C8 -2.2(3)
C12 C7 C8 C9 1.4(4)
N1 C7 C8 C9 177.3(2)
C12 C7 C8 C2 -174.5(2)
N1 C7 C8 C2 1.4(3)
C3 C2 C8 C9 3.7(5)
C1 C2 C8 C9 -175.0(3)
C3 C2 C8 C7 178.8(3)
C1 C2 C8 C7 0.0(3)
C7 C8 C9 C10 -1.1(4)
C2 C8 C9 C10 173.6(3)
C8 C9 C10 C11 -0.1(5)
C9 C10 C11 C12 0.9(5)
C10 C11 C12 C7 -0.6(4)
N1 C7 C12 C11 -175.5(3)
C8 C7 C12 C11 -0.6(4)
C19 N2 C13 C18 175.4(2)
C26 N2 C13 C18 5.8(4)
C19 N2 C13 C14 -1.4(3)
C26 N2 C13 C14 -171.0(2)
C18 C13 C14 C15 1.7(4)
N2 C13 C14 C15 178.8(2)
C18 C13 C14 C20 -175.6(2)
N2 C13 C14 C20 1.5(3)
C13 C14 C15 C16 0.6(4)
C20 C14 C15 C16 177.0(3)
C14 C15 C16 C17 -1.8(4)
C15 C16 C17 C18 0.9(4)
C16 C17 C18 C13 1.3(4)
C14 C13 C18 C17 -2.6(4)
N2 C13 C18 C17 -179.0(2)
C26 N2 C19 C24 -9.1(4)
C13 N2 C19 C24 -179.3(2)
C26 N2 C19 C20 171.0(2)
C13 N2 C19 C20 0.8(3)
C24 C19 C20 C21 0.8(4)
N2 C19 C20 C21 -179.3(2)
C24 C19 C20 C14 -179.8(2)
N2 C19 C20 C14 0.1(3)
C15 C14 C20 C19 -177.7(3)
C13 C14 C20 C19 -1.0(3)
C15 C14 C20 C21 1.6(5)
C13 C14 C20 C21 178.3(3)
C19 C20 C21 C22 -0.1(4)
C14 C20 C21 C22 -179.2(3)
C20 C21 C22 C23 -0.3(5)
C21 C22 C23 C24 0.0(5)
C20 C19 C24 C23 -1.2(4)
N2 C19 C24 C23 178.9(2)
C22 C23 C24 C19 0.8(4)
C7 N1 C25 C27 -49.4(4)
C1 N1 C25 C27 143.6(2)
C19 N2 C26 C28 140.4(3)
C13 N2 C26 C28 -51.5(4)
N1 C25 C27 C28 -3.9(5)
N1 C25 C27 C30 170.0(2)
N2 C26 C28 C27 -2.7(5)
N2 C26 C28 C29 174.6(2)
C25 C27 C28 C26 -16.1(6)
C30 C27 C28 C26 168.6(3)
C25 C27 C28 C29 166.0(3)
C30 C27 C28 C29 -9.26(18)
C26 C28 C29 C37 -48.6(4)
C27 C28 C29 C37 129.6(2)
C26 C28 C29 C30 -169.3(3)
C27 C28 C29 C30 8.93(17)
C25 C27 C30 C31 -48.3(3)
C28 C27 C30 C31 127.8(2)
C25 C27 C30 C29 -167.2(2)
C28 C27 C30 C29 8.93(17)
C37 C29 C30 C31 101.3(2)
C28 C29 C30 C31 -132.6(2)
C37 C29 C30 C27 -134.6(2)
C28 C29 C30 C27 -8.55(17)
C27 C30 C31 C32 -28.2(3)
C29 C30 C31 C32 75.4(3)
C27 C30 C31 C36 158.0(2)
C29 C30 C31 C36 -98.5(3)
C36 C31 C32 C33 -0.4(4)
C30 C31 C32 C33 -174.4(2)
C31 C32 C33 C34 -0.1(4)
C32 C33 C34 C35 0.2(4)
C33 C34 C35 C36 0.1(4)
C34 C35 C36 C31 -0.6(4)
C32 C31 C36 C35 0.7(4)
C30 C31 C36 C35 174.9(2)
C28 C29 C37 C42 -24.8(3)
C30 C29 C37 C42 81.0(3)
C28 C29 C37 C38 159.8(2)
C30 C29 C37 C38 -94.4(3)
C38 C39 C40 C41 -0.6(4)
C39 C40 C41 C42 1.0(4)
C38 C37 C42 C41 0.0(4)
C29 C37 C42 C41 -175.4(2)
C40 C41 C42 C37 -0.7(4)
C42 C37 C38 C39 0.3(4)
C29 C37 C38 C39 175.9(2)
C40 C39 C38 C37 0.0(4)
